data_7226804
loop_
_publ_author_name
'Gangar, Mukesh'
'Ittuveetil, Avinash'
'Goyal, Sandeep'
'Pal, Anang'
'M., Harikrishnan'
'Nair, Vipin A.'

_publ_section_title
;
 Anti selective glycolate aldol reactions of
 (S)-4-isopropyl-1-[(R)-1-phenylethyl]imidazolidin-2-one: application
 towards the asymmetric synthesis of 8-4'-oxyneolignans
;
_journal_name_full 'RSC Adv.'
_journal_paper_doi 10.1039/C6RA22026F
_journal_year 2016
_chemical_absolute_configuration 'C8(R) C10(R) C23(R) C20(S)'
_chemical_formula_moiety 'C30 H34 N2 O4'
_chemical_formula_sum 'C30 H34 N2 O4'
_chemical_formula_weight 486.61
_chemical_melting_point 358.5(5)
_chemical_name_systematic
;
 ?
;
_space_group_crystal_system orthorhombic
_space_group_IT_number 19
_space_group_name_Hall 'P 2ac 2ab'
_space_group_name_H-M_alt 'P 21 21 21'
_symmetry_space_group_name_Hall 'P 2ac 2ab'
_symmetry_space_group_name_H-M 'P 21 21 21'
_atom_sites_solution_hydrogens geom
_audit_creation_date 2016-07-19
_audit_creation_method
;
Olex2 1.2
(compiled 2016.02.19 svn.r3266 for OlexSys, GUI svn.r5155)
;
_audit_update_record
;
2016-09-26 deposited with the CCDC.
2016-10-04 downloaded from the CCDC.
;
_cell_angle_alpha 90
_cell_angle_beta 90
_cell_angle_gamma 90
_cell_formula_units_Z 4
_cell_length_a 10.4181(16)
_cell_length_b 13.682(2)
_cell_length_c 18.006(3)
_cell_measurement_reflns_used 7169
_cell_measurement_temperature 100
_cell_measurement_theta_max 27.5
_cell_measurement_theta_min 3.2
_cell_volume 2566.6(7)
_computing_cell_refinement
;
CrystalClear-SM Expert 2.0 r15 (Rigaku, 2011)
;
_computing_data_collection
;
CrystalClear-SM Expert 2.0 r15 (Rigaku, 2011)
;
_computing_data_reduction
;
CrystalClear-SM Expert 2.0 r15 (Rigaku, 2011)
;
_computing_molecular_graphics 'Olex2 (Dolomanov et al., 2009)'
_computing_publication_material 'Olex2 (Dolomanov et al., 2009)'
_computing_structure_refinement 'XL (Sheldrick, 2008)'
_computing_structure_solution 'ShelXT (Sheldrick, 2015)'
_diffrn_ambient_temperature 100
_diffrn_detector CCD
_diffrn_detector_area_resol_mean 13.6612
_diffrn_measured_fraction_theta_full 0.997
_diffrn_measured_fraction_theta_max 0.991
_diffrn_measurement_details
;
scan:
    Number of images: 629
               Slice: -69.0000 - 119.7000
         Image width: 0.3000
            Exp time: 8.0000
       Rotation axis: Omega
               Omega: 0.0000
                 Chi: 54.0000
                 Phi: 0.0000
                 XTD: 49.8600
              2theta: 29.8900
scan:
    Number of images: 629
               Slice: -69.0000 - 119.7000
         Image width: 0.3000
            Exp time: 8.0000
       Rotation axis: Omega
               Omega: 0.0000
                 Chi: 54.0000
                 Phi: 90.0000
                 XTD: 49.8600
              2theta: 29.8900
scan:
    Number of images: 629
               Slice: -69.0000 - 119.7000
         Image width: 0.3000
            Exp time: 8.0000
       Rotation axis: Omega
               Omega: 0.0000
                 Chi: 54.0000
                 Phi: 180.0000
                 XTD: 49.8600
              2theta: 29.8900
scan:
    Number of images: 629
               Slice: -69.0000 - 119.7000
         Image width: 0.3000
            Exp time: 8.0000
       Rotation axis: Omega
               Omega: 0.0000
                 Chi: 54.0000
                 Phi: 270.0000
                 XTD: 49.8600
              2theta: 29.8900
;
_diffrn_measurement_device
;
XtaLABmini: Fixed Chi 2 circle
;
_diffrn_measurement_device_type
;
Rigaku Mercury375R (2x2 bin mode)
;
_diffrn_measurement_method 'profile data from \w-scans'
_diffrn_measurement_specimen_support Fiber
_diffrn_orient_matrix_type d*Trek
_diffrn_orient_matrix_UB_11 0.090542
_diffrn_orient_matrix_UB_12 0.012694
_diffrn_orient_matrix_UB_13 -0.029233
_diffrn_orient_matrix_UB_21 -0.021937
_diffrn_orient_matrix_UB_22 0.053494
_diffrn_orient_matrix_UB_23 -0.044713
_diffrn_orient_matrix_UB_31 0.007886
_diffrn_orient_matrix_UB_32 0.037124
_diffrn_orient_matrix_UB_33 0.040546
_diffrn_radiation_monochromator 'Graphite Monochromator'
_diffrn_radiation_type MoK\a
_diffrn_radiation_wavelength 0.71075
_diffrn_reflns_av_R_equivalents 0.1332
_diffrn_reflns_av_unetI/netI 0.0699
_diffrn_reflns_Laue_measured_fraction_full 0.997
_diffrn_reflns_Laue_measured_fraction_max 0.991
_diffrn_reflns_limit_h_max 13
_diffrn_reflns_limit_h_min -13
_diffrn_reflns_limit_k_max 17
_diffrn_reflns_limit_k_min -17
_diffrn_reflns_limit_l_max 23
_diffrn_reflns_limit_l_min -23
_diffrn_reflns_number 36777
_diffrn_reflns_point_group_measured_fraction_full 0.998
_diffrn_reflns_point_group_measured_fraction_max 0.991
_diffrn_reflns_theta_full 25.000
_diffrn_reflns_theta_max 27.582
_diffrn_reflns_theta_min 3.186
_diffrn_source 'Sealed Tube'
_diffrn_source_current 12.0
_diffrn_source_power 0.6
_diffrn_source_voltage 50.0
_exptl_absorpt_coefficient_mu 0.083
_exptl_absorpt_correction_T_max 1.000
_exptl_absorpt_correction_T_min 0.639
_exptl_absorpt_correction_type multi-scan
_exptl_absorpt_process_details 'Blessing 1995'
_exptl_crystal_colour 'clear light colourless'
_exptl_crystal_colour_lustre clear
_exptl_crystal_colour_modifier light
_exptl_crystal_colour_primary colourless
_exptl_crystal_density_diffrn 1.259
_exptl_crystal_description block
_exptl_crystal_F_000 1040
_exptl_crystal_recrystallization_method 'Re-crystallisation from solvent: Ethanol/Hexane'
_exptl_crystal_size_max 0.3
_exptl_crystal_size_mid 0.2
_exptl_crystal_size_min 0.2
_refine_diff_density_max 0.382
_refine_diff_density_min -0.315
_refine_diff_density_rms 0.060
_refine_ls_abs_structure_details
;
 Flack x determined using 1875 quotients [(I+)-(I-)]/[(I+)+(I-)]
 (Parsons, Flack and Wagner, Acta Cryst. B69 (2013) 249-259).
;
_refine_ls_abs_structure_Flack -0.6(6)
_refine_ls_extinction_method none
_refine_ls_goodness_of_fit_ref 1.012
_refine_ls_hydrogen_treatment constr
_refine_ls_matrix_type full
_refine_ls_number_parameters 329
_refine_ls_number_reflns 5892
_refine_ls_number_restraints 0
_refine_ls_restrained_S_all 1.012
_refine_ls_R_factor_all 0.0630
_refine_ls_R_factor_gt 0.0554
_refine_ls_shift/su_max 0.000
_refine_ls_shift/su_mean 0.000
_refine_ls_structure_factor_coef Fsqd
_refine_ls_weighting_details 'w=1/[\s^2^(Fo^2^)+(0.0883P)^2^] where P=(Fo^2^+2Fc^2^)/3'
_refine_ls_weighting_scheme calc
_refine_ls_wR_factor_gt 0.1391
_refine_ls_wR_factor_ref 0.1477
_reflns_Friedel_coverage 0.779
_reflns_Friedel_fraction_full 0.999
_reflns_Friedel_fraction_max 0.992
_reflns_number_gt 4897
_reflns_number_total 5892
_reflns_threshold_expression 'I > 2\s(I)'
_cod_data_source_file c6ra22026f2.cif
_cod_data_source_block mg-01_100k
_cod_depositor_comments
;
The following automatic conversions were performed:

'_chemical_melting_point' value '358-359' was changed to '358.5(5)' -
the average value was taken and precision was estimated.

'_exptl_absorpt_correction_type' value 'Multi-scan' changed to
'multi-scan' according to
/usr/data/users/saulius/crontab/automatic-downloads/rss-feeds/RSC/lib/dictionaries/cif_core.dic
dictionary named 'cif_core.dic' version 2.4.2 from 2011-04-26.

Automatic conversion script
Id: cif_fix_values 4268 2015-11-12 08:31:59Z antanas 
;
_cod_original_cell_volume 2566.5(7)
_cod_database_code 7226804
_shelx_space_group_comment
;
The symmetry employed for this shelxl refinement is uniquely defined
by the following loop, which should always be used as a source of
symmetry information in preference to the above space-group names.
They are only intended as comments.
;
_olex2_refinement_description
;
1. Fixed Uiso
 At 1.2 times of:
  All C(H) groups, All C(H,H) groups
 At 1.5 times of:
  All C(H,H,H) groups, All O(H) groups
2.a Ternary CH refined with riding coordinates:
 C8(H8), C10(H10), C19(H19), C20(H20), C23(H23)
2.b Secondary CH2 refined with riding coordinates:
 C7(H7A,H7B), C22(H22A,H22B)
2.c Aromatic/amide H refined with riding coordinates:
 C2(H2), C3(H3), C4(H4), C5(H5), C6(H6), C12(H12), C13(H13), C14(H14),
 C15(H15), C16(H16), C26(H26), C27(H27), C28(H28), C29(H29), C30(H30)
2.d Idealised Me refined as rotating group:
 C17(H17A,H17B,H17C), C18(H18A,H18B,H18C), C24(H24A,H24B,H24C)
2.e Idealised tetrahedral OH refined as rotating group:
 O2(H2A)
;
_shelx_shelxl_version_number 2014/7
_olex2_submission_special_instructions 'No special instructions were received'

loop_
_space_group_symop_operation_xyz
'x, y, z'
'-x+1/2, -y, z+1/2'
'-x, y+1/2, -z+1/2'
'x+1/2, -y+1/2, -z'

loop_
_atom_site_label
_atom_site_type_symbol
_atom_site_fract_x
_atom_site_fract_y
_atom_site_fract_z
_atom_site_U_iso_or_equiv
_atom_site_adp_type
_atom_site_occupancy
_atom_site_site_symmetry_order
_atom_site_calc_flag
_atom_site_refinement_flags_posn
C1 C 0.3550(3) 0.0817(2) -0.03918(15) 0.0282(6) Uani 1 1 d .
C2 C 0.3798(3) 0.1479(2) 0.01741(16) 0.0324(6) Uani 1 1 d .
H2 H 0.3100 0.1774 0.0429 0.039 Uiso 1 1 calc R
C3 C 0.5049(3) 0.1718(3) 0.03756(19) 0.0401(7) Uani 1 1 d .
H3 H 0.5198 0.2158 0.0775 0.048 Uiso 1 1 calc R
C4 C 0.6074(3) 0.1317(3) -0.00050(19) 0.0436(8) Uani 1 1 d .
H4 H 0.6929 0.1484 0.0128 0.052 Uiso 1 1 calc R
C5 C 0.5845(3) 0.0667(3) -0.0583(2) 0.0431(8) Uani 1 1 d .
H5 H 0.6545 0.0391 -0.0848 0.052 Uiso 1 1 calc R
C6 C 0.4593(3) 0.0419(2) -0.07750(18) 0.0361(7) Uani 1 1 d .
H6 H 0.4445 -0.0025 -0.1171 0.043 Uiso 1 1 calc R
C7 C 0.2198(3) 0.0544(2) -0.06009(16) 0.0303(6) Uani 1 1 d .
H7A H 0.1624 0.1102 -0.0488 0.036 Uiso 1 1 calc R
H7B H 0.2162 0.0428 -0.1143 0.036 Uiso 1 1 calc R
C8 C 0.1597(3) -0.0186(2) 0.05517(14) 0.0264(6) Uani 1 1 d .
H8 H 0.2434 0.0015 0.0776 0.032 Uiso 1 1 calc R
C9 C 0.0552(3) 0.0575(2) 0.07230(15) 0.0265(5) Uani 1 1 d .
C10 C 0.1155(3) -0.1177(2) 0.08746(15) 0.0280(6) Uani 1 1 d .
H10 H 0.0353 -0.1371 0.0608 0.034 Uiso 1 1 calc R
C11 C 0.2111(3) -0.1985(2) 0.07741(15) 0.0273(6) Uani 1 1 d .
C12 C 0.3323(3) -0.1937(2) 0.11035(17) 0.0350(7) Uani 1 1 d .
H12 H 0.3569 -0.1367 0.1369 0.042 Uiso 1 1 calc R
C13 C 0.4169(3) -0.2716(2) 0.10465(18) 0.0398(7) Uani 1 1 d .
H13 H 0.4987 -0.2679 0.1278 0.048 Uiso 1 1 calc R
C14 C 0.3830(3) -0.3542(2) 0.06558(17) 0.0382(7) Uani 1 1 d .
H14 H 0.4414 -0.4073 0.0618 0.046 Uiso 1 1 calc R
C15 C 0.2646(3) -0.3596(2) 0.03197(17) 0.0356(7) Uani 1 1 d .
H15 H 0.2415 -0.4162 0.0044 0.043 Uiso 1 1 calc R
C16 C 0.1786(3) -0.2822(2) 0.03841(17) 0.0326(6) Uani 1 1 d .
H16 H 0.0965 -0.2868 0.0157 0.039 Uiso 1 1 calc R
C17 C -0.2541(3) 0.2245(3) 0.19503(19) 0.0381(7) Uani 1 1 d .
H17A H -0.2242 0.2734 0.2308 0.057 Uiso 1 1 calc GR
H17B H -0.3338 0.1948 0.2132 0.057 Uiso 1 1 calc GR
H17C H -0.2700 0.2559 0.1470 0.057 Uiso 1 1 calc GR
C18 C -0.1266(3) 0.0916(3) 0.25852(17) 0.0375(7) Uani 1 1 d .
H18A H -0.0599 0.0422 0.2505 0.056 Uiso 1 1 calc GR
H18B H -0.2056 0.0596 0.2753 0.056 Uiso 1 1 calc GR
H18C H -0.0978 0.1382 0.2963 0.056 Uiso 1 1 calc GR
C19 C -0.1524(3) 0.1457(2) 0.18589(16) 0.0293(6) Uani 1 1 d .
H19 H -0.1861 0.0969 0.1495 0.035 Uiso 1 1 calc R
C20 C -0.0300(2) 0.1907(2) 0.15215(15) 0.0251(5) Uani 1 1 d .
H20 H -0.0524 0.2274 0.1059 0.030 Uiso 1 1 calc R
C21 C 0.1651(2) 0.1149(2) 0.18851(15) 0.0253(5) Uani 1 1 d .
C22 C 0.0456(3) 0.2577(2) 0.20506(15) 0.0282(6) Uani 1 1 d .
H22A H 0.0767 0.3168 0.1790 0.034 Uiso 1 1 calc R
H22B H -0.0077 0.2778 0.2479 0.034 Uiso 1 1 calc R
C23 C 0.2421(3) 0.2243(2) 0.28712(15) 0.0277(6) Uani 1 1 d .
H23 H 0.3063 0.1702 0.2916 0.033 Uiso 1 1 calc R
C24 C 0.1730(3) 0.2312(3) 0.36121(16) 0.0363(7) Uani 1 1 d .
H24A H 0.1192 0.2899 0.3619 0.054 Uiso 1 1 calc GR
H24B H 0.2363 0.2350 0.4014 0.054 Uiso 1 1 calc GR
H24C H 0.1191 0.1733 0.3682 0.054 Uiso 1 1 calc GR
C25 C 0.3157(2) 0.3158(2) 0.26517(17) 0.0299(6) Uani 1 1 d .
C26 C 0.3534(3) 0.3290(2) 0.19185(17) 0.0352(7) Uani 1 1 d .
H26 H 0.3285 0.2822 0.1556 0.042 Uiso 1 1 calc R
C27 C 0.4262(3) 0.4087(3) 0.1703(2) 0.0404(7) Uani 1 1 d .
H27 H 0.4495 0.4166 0.1196 0.048 Uiso 1 1 calc R
C28 C 0.4652(3) 0.4767(3) 0.2225(2) 0.0425(8) Uani 1 1 d .
H28 H 0.5166 0.5309 0.2082 0.051 Uiso 1 1 calc R
C29 C 0.4282(3) 0.4648(2) 0.29612(19) 0.0414(7) Uani 1 1 d .
H29 H 0.4546 0.5110 0.3324 0.050 Uiso 1 1 calc R
C30 C 0.3527(3) 0.3856(2) 0.31683(17) 0.0352(6) Uani 1 1 d .
H30 H 0.3260 0.3791 0.3670 0.042 Uiso 1 1 calc R
N1 N 0.1519(2) 0.19618(17) 0.22856(13) 0.0280(5) Uani 1 1 d .
N2 N 0.0671(2) 0.11450(17) 0.13468(13) 0.0260(5) Uani 1 1 d .
O1 O 0.24689(18) 0.05024(15) 0.19675(11) 0.0321(5) Uani 1 1 d .
O2 O 0.0835(2) -0.10448(15) 0.16377(11) 0.0321(5) Uani 1 1 d .
H2A H 0.1374 -0.0672 0.1838 0.048 Uiso 1 1 calc GR
O3 O -0.03727(19) 0.06820(15) 0.03154(11) 0.0317(5) Uani 1 1 d .
O4 O 0.17243(18) -0.03093(14) -0.02236(10) 0.0295(4) Uani 1 1 d .

loop_
_atom_site_aniso_label
_atom_site_aniso_U_11
_atom_site_aniso_U_22
_atom_site_aniso_U_33
_atom_site_aniso_U_23
_atom_site_aniso_U_13
_atom_site_aniso_U_12
C1 0.0247(13) 0.0291(13) 0.0309(14) 0.0050(11) 0.0026(11) -0.0036(11)
C2 0.0283(13) 0.0368(15) 0.0320(14) 0.0023(12) 0.0030(12) -0.0038(12)
C3 0.0346(16) 0.0490(19) 0.0367(16) 0.0036(15) -0.0028(13) -0.0093(14)
C4 0.0260(14) 0.057(2) 0.0480(19) 0.0150(16) -0.0009(14) -0.0002(14)
C5 0.0288(15) 0.0456(19) 0.055(2) 0.0123(16) 0.0107(14) 0.0072(13)
C6 0.0329(15) 0.0357(16) 0.0399(16) 0.0031(13) 0.0093(13) 0.0016(13)
C7 0.0267(13) 0.0358(15) 0.0285(14) 0.0020(12) -0.0011(11) -0.0035(12)
C8 0.0238(12) 0.0264(13) 0.0289(13) -0.0039(10) 0.0017(10) -0.0006(10)
C9 0.0268(13) 0.0268(13) 0.0258(12) 0.0019(11) 0.0023(11) -0.0023(11)
C10 0.0241(12) 0.0313(14) 0.0287(13) -0.0035(11) 0.0035(11) -0.0024(11)
C11 0.0259(12) 0.0279(13) 0.0283(13) 0.0010(11) 0.0047(11) -0.0007(11)
C12 0.0293(14) 0.0347(15) 0.0408(16) -0.0042(13) 0.0006(13) -0.0023(13)
C13 0.0292(14) 0.0437(18) 0.0467(18) 0.0011(15) 0.0024(14) 0.0047(13)
C14 0.0420(17) 0.0359(16) 0.0367(15) 0.0069(13) 0.0104(14) 0.0094(13)
C15 0.0504(18) 0.0259(14) 0.0305(15) -0.0014(12) 0.0072(14) 0.0021(13)
C16 0.0367(15) 0.0298(14) 0.0313(14) 0.0008(12) 0.0022(12) -0.0043(13)
C17 0.0224(13) 0.0494(19) 0.0425(17) -0.0051(15) -0.0016(12) 0.0039(13)
C18 0.0275(14) 0.0489(18) 0.0360(16) 0.0056(13) 0.0014(13) -0.0022(13)
C19 0.0230(13) 0.0341(14) 0.0309(13) 0.0001(12) -0.0018(11) -0.0016(11)
C20 0.0218(12) 0.0268(13) 0.0268(13) -0.0011(11) -0.0001(10) 0.0029(10)
C21 0.0194(12) 0.0295(13) 0.0269(13) 0.0029(11) -0.0001(10) -0.0010(11)
C22 0.0230(12) 0.0301(14) 0.0315(14) -0.0004(11) -0.0028(11) 0.0027(11)
C23 0.0253(13) 0.0294(14) 0.0284(13) -0.0027(11) -0.0045(11) 0.0007(11)
C24 0.0344(15) 0.0441(17) 0.0305(14) -0.0034(13) -0.0017(13) -0.0038(14)
C25 0.0175(12) 0.0339(15) 0.0384(15) 0.0001(12) -0.0043(11) 0.0014(11)
C26 0.0247(13) 0.0420(16) 0.0390(16) -0.0058(13) 0.0023(12) -0.0024(12)
C27 0.0273(14) 0.0467(19) 0.0472(18) 0.0013(15) 0.0055(13) -0.0008(13)
C28 0.0258(14) 0.0380(17) 0.064(2) 0.0037(16) -0.0047(14) -0.0044(13)
C29 0.0377(16) 0.0347(16) 0.0520(19) -0.0045(15) -0.0136(15) -0.0011(14)
C30 0.0339(15) 0.0354(15) 0.0363(15) -0.0012(13) -0.0064(13) 0.0000(13)
N1 0.0225(10) 0.0304(12) 0.0311(12) -0.0035(10) -0.0032(9) 0.0009(10)
N2 0.0210(11) 0.0286(12) 0.0282(11) -0.0022(9) -0.0017(9) 0.0042(9)
O1 0.0275(10) 0.0326(10) 0.0360(11) -0.0028(9) -0.0036(8) 0.0077(9)
O2 0.0322(10) 0.0322(11) 0.0320(10) -0.0022(8) 0.0069(8) -0.0006(9)
O3 0.0272(10) 0.0365(11) 0.0313(10) -0.0024(9) -0.0059(8) -0.0005(8)
O4 0.0296(10) 0.0317(10) 0.0274(9) -0.0034(8) 0.0040(8) -0.0055(8)

loop_
_atom_type_symbol
_atom_type_description
_atom_type_scat_dispersion_real
_atom_type_scat_dispersion_imag
_atom_type_scat_source
C C 0.0033 0.0016 'International Tables Vol C Tables 4.2.6.8 and 6.1.1.4'
H H 0.0000 0.0000 'International Tables Vol C Tables 4.2.6.8 and 6.1.1.4'
N N 0.0061 0.0033 'International Tables Vol C Tables 4.2.6.8 and 6.1.1.4'
O O 0.0106 0.0060 'International Tables Vol C Tables 4.2.6.8 and 6.1.1.4'

loop_
_geom_angle_atom_site_label_1
_geom_angle_atom_site_label_2
_geom_angle_atom_site_label_3
_geom_angle
C2 C1 C6 118.2(3)
C2 C1 C7 121.3(3)
C6 C1 C7 120.5(3)
C1 C2 H2 119.4
C1 C2 C3 121.3(3)
C3 C2 H2 119.4
C2 C3 H3 120.0
C4 C3 C2 120.0(3)
C4 C3 H3 120.0
C3 C4 H4 120.3
C3 C4 C5 119.5(3)
C5 C4 H4 120.3
C4 C5 H5 119.9
C4 C5 C6 120.2(3)
C6 C5 H5 119.9
C1 C6 H6 119.6
C5 C6 C1 120.8(3)
C5 C6 H6 119.6
C1 C7 H7A 108.8
C1 C7 H7B 108.8
H7A C7 H7B 107.7
O4 C7 C1 113.9(2)
O4 C7 H7A 108.8
O4 C7 H7B 108.8
C9 C8 H8 110.5
C9 C8 C10 107.9(2)
C10 C8 H8 110.5
O4 C8 H8 110.5
O4 C8 C9 110.2(2)
O4 C8 C10 107.2(2)
N2 C9 C8 119.0(2)
O3 C9 C8 121.3(2)
O3 C9 N2 119.7(2)
C8 C10 H10 107.5
C11 C10 C8 113.8(2)
C11 C10 H10 107.5
O2 C10 C8 108.8(2)
O2 C10 H10 107.5
O2 C10 C11 111.4(2)
C12 C11 C10 121.0(3)
C16 C11 C10 120.5(2)
C16 C11 C12 118.4(3)
C11 C12 H12 119.8
C13 C12 C11 120.5(3)
C13 C12 H12 119.8
C12 C13 H13 119.8
C14 C13 C12 120.4(3)
C14 C13 H13 119.8
C13 C14 H14 120.0
C15 C14 C13 119.9(3)
C15 C14 H14 120.0
C14 C15 H15 120.0
C14 C15 C16 119.9(3)
C16 C15 H15 120.0
C11 C16 C15 120.9(3)
C11 C16 H16 119.5
C15 C16 H16 119.5
H17A C17 H17B 109.5
H17A C17 H17C 109.5
H17B C17 H17C 109.5
C19 C17 H17A 109.5
C19 C17 H17B 109.5
C19 C17 H17C 109.5
H18A C18 H18B 109.5
H18A C18 H18C 109.5
H18B C18 H18C 109.5
C19 C18 H18A 109.5
C19 C18 H18B 109.5
C19 C18 H18C 109.5
C17 C19 C18 111.9(3)
C17 C19 H19 107.4
C17 C19 C20 109.7(2)
C18 C19 H19 107.4
C18 C19 C20 112.7(2)
C20 C19 H19 107.4
C19 C20 H20 109.6
C22 C20 C19 114.7(2)
C22 C20 H20 109.6
N2 C20 C19 111.5(2)
N2 C20 H20 109.6
N2 C20 C22 101.59(19)
N1 C21 N2 107.5(2)
O1 C21 N1 127.1(2)
O1 C21 N2 125.4(3)
C20 C22 H22A 111.2
C20 C22 H22B 111.2
H22A C22 H22B 109.1
N1 C22 C20 103.0(2)
N1 C22 H22A 111.2
N1 C22 H22B 111.2
C24 C23 H23 107.0
C24 C23 C25 114.6(2)
C25 C23 H23 107.0
N1 C23 H23 107.0
N1 C23 C24 110.2(2)
N1 C23 C25 110.7(2)
C23 C24 H24A 109.5
C23 C24 H24B 109.5
C23 C24 H24C 109.5
H24A C24 H24B 109.5
H24A C24 H24C 109.5
H24B C24 H24C 109.5
C26 C25 C23 119.7(3)
C30 C25 C23 122.2(3)
C30 C25 C26 118.0(3)
C25 C26 H26 119.2
C27 C26 C25 121.6(3)
C27 C26 H26 119.2
C26 C27 H27 120.0
C26 C27 C28 120.0(3)
C28 C27 H27 120.0
C27 C28 H28 120.4
C27 C28 C29 119.2(3)
C29 C28 H28 120.4
C28 C29 H29 119.9
C30 C29 C28 120.3(3)
C30 C29 H29 119.9
C25 C30 C29 120.9(3)
C25 C30 H30 119.5
C29 C30 H30 119.5
C21 N1 C22 113.9(2)
C21 N1 C23 122.8(2)
C22 N1 C23 123.1(2)
C9 N2 C20 120.7(2)
C9 N2 C21 129.1(2)
C21 N2 C20 110.2(2)
C10 O2 H2A 109.5
C8 O4 C7 113.7(2)

loop_
_geom_bond_atom_site_label_1
_geom_bond_atom_site_label_2
_geom_bond_distance
C1 C2 1.387(4)
C1 C6 1.398(4)
C1 C7 1.505(4)
C2 H2 0.9500
C2 C3 1.392(4)
C3 H3 0.9500
C3 C4 1.383(5)
C4 H4 0.9500
C4 C5 1.390(5)
C5 H5 0.9500
C5 C6 1.391(5)
C6 H6 0.9500
C7 H7A 0.9900
C7 H7B 0.9900
C7 O4 1.438(4)
C8 H8 1.0000
C8 C9 1.538(4)
C8 C10 1.544(4)
C8 O4 1.412(3)
C9 N2 1.373(4)
C9 O3 1.220(3)
C10 H10 1.0000
C10 C11 1.499(4)
C10 O2 1.426(3)
C11 C12 1.396(4)
C11 C16 1.385(4)
C12 H12 0.9500
C12 C13 1.387(4)
C13 H13 0.9500
C13 C14 1.377(5)
C14 H14 0.9500
C14 C15 1.377(5)
C15 H15 0.9500
C15 C16 1.392(4)
C16 H16 0.9500
C17 H17A 0.9800
C17 H17B 0.9800
C17 H17C 0.9800
C17 C19 1.521(4)
C18 H18A 0.9800
C18 H18B 0.9800
C18 H18C 0.9800
C18 C19 1.526(4)
C19 H19 1.0000
C19 C20 1.540(4)
C20 H20 1.0000
C20 C22 1.539(4)
C20 N2 1.486(3)
C21 N1 1.333(3)
C21 N2 1.408(3)
C21 O1 1.236(3)
C22 H22A 0.9900
C22 H22B 0.9900
C22 N1 1.454(3)
C23 H23 1.0000
C23 C24 1.519(4)
C23 C25 1.521(4)
C23 N1 1.464(3)
C24 H24A 0.9800
C24 H24B 0.9800
C24 H24C 0.9800
C25 C26 1.389(4)
C25 C30 1.387(4)
C26 H26 0.9500
C26 C27 1.384(4)
C27 H27 0.9500
C27 C28 1.384(5)
C28 H28 0.9500
C28 C29 1.391(5)
C29 H29 0.9500
C29 C30 1.390(4)
C30 H30 0.9500
O2 H2A 0.8400

loop_
_geom_torsion_atom_site_label_1
_geom_torsion_atom_site_label_2
_geom_torsion_atom_site_label_3
_geom_torsion_atom_site_label_4
_geom_torsion
C1 C2 C3 C4 1.9(5)
C1 C7 O4 C8 65.2(3)
C2 C1 C6 C5 1.2(5)
C2 C1 C7 O4 -92.7(3)
C2 C3 C4 C5 -0.6(5)
C3 C4 C5 C6 -0.3(5)
C4 C5 C6 C1 0.0(5)
C6 C1 C2 C3 -2.2(4)
C6 C1 C7 O4 88.4(3)
C7 C1 C2 C3 178.9(3)
C7 C1 C6 C5 -179.8(3)
C8 C9 N2 C20 178.4(2)
C8 C9 N2 C21 0.2(4)
C8 C10 C11 C12 62.8(3)
C8 C10 C11 C16 -120.7(3)
C9 C8 C10 C11 -177.7(2)
C9 C8 C10 O2 -52.9(3)
C9 C8 O4 C7 65.8(3)
C10 C8 C9 N2 94.7(3)
C10 C8 C9 O3 -85.5(3)
C10 C8 O4 C7 -176.9(2)
C10 C11 C12 C13 175.9(3)
C10 C11 C16 C15 -176.8(3)
C11 C12 C13 C14 0.8(5)
C12 C11 C16 C15 -0.2(4)
C12 C13 C14 C15 0.0(5)
C13 C14 C15 C16 -0.9(4)
C14 C15 C16 C11 1.0(4)
C16 C11 C12 C13 -0.7(4)
C17 C19 C20 C22 71.4(3)
C17 C19 C20 N2 -173.9(2)
C18 C19 C20 C22 -54.0(3)
C18 C19 C20 N2 60.7(3)
C19 C20 C22 N1 102.4(2)
C19 C20 N2 C9 78.0(3)
C19 C20 N2 C21 -103.5(3)
C20 C22 N1 C21 12.4(3)
C20 C22 N1 C23 -172.0(2)
C22 C20 N2 C9 -159.4(2)
C22 C20 N2 C21 19.1(3)
C23 C25 C26 C27 -176.6(3)
C23 C25 C30 C29 175.1(3)
C24 C23 C25 C26 -162.8(3)
C24 C23 C25 C30 20.4(4)
C24 C23 N1 C21 -119.6(3)
C24 C23 N1 C22 65.2(3)
C25 C23 N1 C21 112.7(3)
C25 C23 N1 C22 -62.6(3)
C25 C26 C27 C28 1.1(5)
C26 C25 C30 C29 -1.8(4)
C26 C27 C28 C29 -1.2(5)
C27 C28 C29 C30 -0.2(5)
C28 C29 C30 C25 1.7(5)
C30 C25 C26 C27 0.4(4)
N1 C21 N2 C9 165.9(3)
N1 C21 N2 C20 -12.4(3)
N1 C23 C25 C26 -37.5(3)
N1 C23 C25 C30 145.6(3)
N2 C20 C22 N1 -18.0(3)
N2 C21 N1 C22 -0.6(3)
N2 C21 N1 C23 -176.2(2)
O1 C21 N1 C22 -179.8(3)
O1 C21 N1 C23 4.5(4)
O1 C21 N2 C9 -14.9(4)
O1 C21 N2 C20 166.8(2)
O2 C10 C11 C12 -60.6(3)
O2 C10 C11 C16 115.9(3)
O3 C9 N2 C20 -1.4(4)
O3 C9 N2 C21 -179.6(3)
O4 C8 C9 N2 -148.6(2)
O4 C8 C9 O3 31.2(3)
O4 C8 C10 C11 63.6(3)
O4 C8 C10 O2 -171.6(2)
